data_4100583
_journal_name_full 'Journal of the American Chemical Society'
_journal_paper_doi 10.1021/ja039283w
_journal_year 2005
_chemical_formula_moiety 'C29 H26 Mn N5 O3, C2 H3 N, 2(Cl O4), 3(O H2)'
_chemical_formula_sum 'C31 H35 Cl2 Mn N6 O14'
_chemical_formula_weight 841.49
_space_group_IT_number 2
_space_group_name_Hall '-P 1'
_space_group_name_H-M_alt 'P -1'
_symmetry_cell_setting triclinic
_symmetry_space_group_name_Hall '-P 1'
_symmetry_space_group_name_H-M 'P -1'
_cell_angle_alpha 68.808(2)
_cell_angle_beta 71.611(2)
_cell_angle_gamma 85.975(2)
_cell_formula_units_Z 2
_cell_length_a 12.2904(17)
_cell_length_b 12.4154(18)
_cell_length_c 13.574(2)
_cell_measurement_temperature 163(2)
_cell_volume 1830.4(5)
_diffrn_ambient_temperature 163(2)
_exptl_crystal_density_diffrn 1.49
_cod_database_code 4100583

loop_
_symmetry_equiv_pos_as_xyz
'x, y, z'
'-x, -y, -z'

loop_
_atom_site_label
_atom_site_type_symbol
_atom_site_fract_x
_atom_site_fract_y
_atom_site_fract_z
_atom_site_U_iso_or_equiv
_atom_site_adp_type
_atom_site_occupancy
_atom_site_symmetry_multiplicity
_atom_site_calc_flag
_atom_site_refinement_flags
_atom_site_disorder_assembly
_atom_site_disorder_group
Mn1 Mn 0.66786(7) 0.15621(7) 0.81837(6) 0.0245(3) Uani 1 1 d . . .
O1 O 0.8839(3) 0.2723(3) 0.4525(3) 0.0284(9) Uani 1 1 d . . .
O2 O 0.8799(3) 0.3057(3) 0.9674(3) 0.0315(9) Uani 1 1 d . . .
O3 O 0.5356(3) 0.0680(3) 0.8884(3) 0.0350(10) Uani 1 1 d . . .
H3A H 0.5190 0.0512 0.9574 0.052 Uiso 0.50 1 calc PR A 1
H3B H 0.5214 0.0414 0.8447 0.052 Uiso 0.50 1 calc PR A 2
Cl1 Cl 0.72490(14) 0.57725(12) 0.65701(12) 0.0408(4) Uani 1 1 d . . .
Cl2 Cl 0.25322(12) 0.45149(12) 0.83347(11) 0.0341(4) Uani 1 1 d . . .
O8 O 0.2336(3) 0.3993(3) 0.7608(3) 0.0422(10) Uani 1 1 d D . .
O9 O 0.3718(4) 0.4886(4) 0.7953(4) 0.0638(13) Uani 1 1 d D . .
O10 O 0.1877(4) 0.5518(4) 0.8297(4) 0.0712(15) Uani 1 1 d D . .
O11 O 0.2299(4) 0.3688(4) 0.9428(3) 0.0709(15) Uani 1 1 d D . .
O4A O 0.8047(6) 0.5054(5) 0.6081(6) 0.078(3) Uani 0.743(9) 1 d PD B 3
O5A O 0.7197(6) 0.6808(5) 0.5748(5) 0.073(3) Uani 0.743(9) 1 d PD B 3
O6A O 0.6211(7) 0.5198(7) 0.7185(9) 0.122(4) Uani 0.743(9) 1 d PD B 3
O7A O 0.7775(11) 0.6018(8) 0.7272(10) 0.142(5) Uani 0.743(9) 1 d PD B 3
O4B O 0.6262(14) 0.6650(13) 0.6531(15) 0.052(6) Uiso 0.257(9) 1 d PD B 4
O5B O 0.7212(18) 0.5391(16) 0.5728(14) 0.068(7) Uiso 0.257(9) 1 d PD B 4
O6B O 0.8141(14) 0.6342(16) 0.6498(15) 0.048(6) Uiso 0.257(9) 1 d PD B 4
O7B O 0.6753(16) 0.4940(14) 0.7641(13) 0.044(6) Uiso 0.257(9) 1 d PD B 4
O12 O 0.4352(6) -0.0218(9) 0.7438(7) 0.224(5) Uani 1 1 d . . .
N1 N 0.8187(3) 0.2507(3) 0.7423(3) 0.0215(10) Uani 1 1 d . . .
N2 N 0.6193(4) 0.2666(4) 0.6735(3) 0.0270(11) Uani 1 1 d . . .
N3 N 0.7337(4) 0.0556(4) 0.7134(4) 0.0272(11) Uani 1 1 d . . .
N4 N 0.7560(4) 0.0600(4) 0.9516(3) 0.0285(11) Uani 1 1 d . . .
N5 N 0.6150(4) 0.2584(3) 0.9175(3) 0.0256(11) Uani 1 1 d . . .
N6 N 0.0053(5) 0.0259(6) 1.2622(5) 0.074(2) Uani 1 1 d . . .
C1 C 0.8762(4) 0.2640(4) 0.6352(4) 0.0213(12) Uani 1 1 d . . .
C2 C 0.9917(5) 0.2914(4) 0.5905(4) 0.0290(14) Uani 1 1 d . . .
H2 H 1.0309 0.2970 0.5162 0.035 Uiso 1 1 calc R . .
C3 C 1.0512(5) 0.3112(4) 0.6550(4) 0.0303(14) Uani 1 1 d . . .
H3 H 1.1317 0.3285 0.6260 0.036 Uiso 1 1 calc R . .
C4 C 0.9912(5) 0.3052(4) 0.7614(4) 0.0283(13) Uani 1 1 d . . .
H4 H 1.0294 0.3213 0.8057 0.034 Uiso 1 1 calc R . .
C5 C 0.8756(4) 0.2758(4) 0.8029(4) 0.0238(12) Uani 1 1 d . . .
C6 C 0.8130(4) 0.2362(4) 0.5657(4) 0.0251(13) Uani 1 1 d . . .
C7 C 0.9075(5) 0.3961(4) 0.3963(4) 0.0375(15) Uani 1 1 d . . .
H7A H 0.8619 0.4362 0.4448 0.056 Uiso 1 1 calc R . .
H7B H 0.8874 0.4215 0.3273 0.056 Uiso 1 1 calc R . .
H7C H 0.9893 0.4141 0.3789 0.056 Uiso 1 1 calc R . .
C8 C 0.6935(4) 0.2826(4) 0.5721(4) 0.0261(13) Uani 1 1 d . . .
C9 C 0.6581(5) 0.3275(5) 0.4772(4) 0.0353(15) Uani 1 1 d . . .
H9 H 0.7105 0.3351 0.4063 0.042 Uiso 1 1 calc R . .
C10 C 0.5473(5) 0.3606(5) 0.4870(5) 0.0413(16) Uani 1 1 d . . .
H10 H 0.5232 0.3920 0.4227 0.050 Uiso 1 1 calc R . .
C11 C 0.4709(5) 0.3481(5) 0.5907(5) 0.0485(18) Uani 1 1 d . . .
H11 H 0.3941 0.3711 0.5997 0.058 Uiso 1 1 calc R . .
C12 C 0.5119(5) 0.3003(5) 0.6807(5) 0.0424(16) Uani 1 1 d . . .
H12 H 0.4603 0.2908 0.7525 0.051 Uiso 1 1 calc R . .
C13 C 0.7968(4) 0.1044(4) 0.6080(4) 0.0247(13) Uani 1 1 d . . .
C14 C 0.8396(5) 0.0413(5) 0.5385(5) 0.0379(15) Uani 1 1 d . . .
H14 H 0.8853 0.0780 0.4633 0.045 Uiso 1 1 calc R . .
C15 C 0.8136(6) -0.0752(5) 0.5819(6) 0.0515(18) Uani 1 1 d . . .
H15 H 0.8429 -0.1206 0.5369 0.062 Uiso 1 1 calc R . .
C16 C 0.7456(6) -0.1271(5) 0.6897(6) 0.0521(18) Uani 1 1 d . . .
H16 H 0.7251 -0.2075 0.7195 0.062 Uiso 1 1 calc R . .
C17 C 0.7077(5) -0.0587(5) 0.7538(5) 0.0442(16) Uani 1 1 d . . .
H17 H 0.6617 -0.0939 0.8291 0.053 Uiso 1 1 calc R . .
C18 C 0.8122(4) 0.2548(4) 0.9268(4) 0.0256(13) Uani 1 1 d . . .
C19 C 0.8958(5) 0.4312(5) 0.9176(5) 0.0423(16) Uani 1 1 d . . .
H19A H 0.8427 0.4618 0.8744 0.063 Uiso 1 1 calc R . .
H19B H 0.9750 0.4525 0.8685 0.063 Uiso 1 1 calc R . .
H19C H 0.8805 0.4636 0.9764 0.063 Uiso 1 1 calc R . .
C20 C 0.8119(4) 0.1237(4) 0.9852(4) 0.0277(13) Uani 1 1 d . . .
C21 C 0.8648(5) 0.0745(5) 1.0661(4) 0.0378(15) Uani 1 1 d . . .
H21 H 0.9035 0.1217 1.0874 0.045 Uiso 1 1 calc R . .
C22 C 0.8603(6) -0.0435(5) 1.1149(5) 0.0518(18) Uani 1 1 d . . .
H22 H 0.8955 -0.0794 1.1711 0.062 Uiso 1 1 calc R . .
C23 C 0.8043(5) -0.1096(5) 1.0818(5) 0.0464(17) Uani 1 1 d . . .
H23 H 0.8007 -0.1916 1.1141 0.056 Uiso 1 1 calc R . .
C24 C 0.7536(5) -0.0543(5) 1.0008(5) 0.0392(15) Uani 1 1 d . . .
H24 H 0.7146 -0.1005 0.9788 0.047 Uiso 1 1 calc R . .
C25 C 0.6888(5) 0.2896(4) 0.9586(4) 0.0272(13) Uani 1 1 d . . .
C26 C 0.6509(5) 0.3398(4) 1.0390(4) 0.0347(14) Uani 1 1 d . . .
H26 H 0.7033 0.3573 1.0703 0.042 Uiso 1 1 calc R . .
C27 C 0.5379(5) 0.3641(5) 1.0731(5) 0.0389(15) Uani 1 1 d . . .
H27 H 0.5118 0.3998 1.1271 0.047 Uiso 1 1 calc R . .
C28 C 0.4608(5) 0.3361(5) 1.0278(4) 0.0376(15) Uani 1 1 d . . .
H28 H 0.3822 0.3535 1.0485 0.045 Uiso 1 1 calc R . .
C29 C 0.5041(5) 0.2822(4) 0.9521(4) 0.0331(14) Uani 1 1 d . . .
H29 H 0.4525 0.2605 0.9224 0.040 Uiso 1 1 calc R . .
C30 C 0.0138(6) 0.1247(8) 1.2297(6) 0.0526(19) Uani 1 1 d . . .
C31 C 0.0223(6) 0.2485(6) 1.1915(6) 0.070(2) Uani 1 1 d . . .
H31A H -0.0540 0.2788 1.1947 0.105 Uiso 1 1 calc R . .
H31B H 0.0735 0.2788 1.1147 0.105 Uiso 1 1 calc R . .
H31C H 0.0533 0.2725 1.2390 0.105 Uiso 1 1 calc R . .

loop_
_atom_site_aniso_label
_atom_site_aniso_U_11
_atom_site_aniso_U_22
_atom_site_aniso_U_33
_atom_site_aniso_U_23
_atom_site_aniso_U_13
_atom_site_aniso_U_12
Mn1 0.0311(5) 0.0230(5) 0.0200(5) -0.0085(4) -0.0070(4) -0.0019(4)
O1 0.033(2) 0.033(2) 0.0175(19) -0.0106(17) -0.0025(17) -0.0011(17)
O2 0.044(3) 0.031(2) 0.025(2) -0.0095(18) -0.0176(18) -0.0049(18)
O3 0.042(2) 0.040(2) 0.027(2) -0.0142(19) -0.0109(18) -0.0059(19)
Cl1 0.0508(11) 0.0311(9) 0.0377(9) -0.0133(8) -0.0080(8) -0.0024(8)
Cl2 0.0353(9) 0.0439(9) 0.0288(8) -0.0170(7) -0.0142(7) 0.0077(7)
O8 0.057(3) 0.046(3) 0.040(2) -0.026(2) -0.024(2) 0.002(2)
O9 0.042(3) 0.092(4) 0.063(3) -0.038(3) -0.008(2) -0.016(2)
O10 0.092(4) 0.084(4) 0.077(3) -0.059(3) -0.053(3) 0.052(3)
O11 0.106(4) 0.065(3) 0.032(3) -0.001(2) -0.021(3) -0.024(3)
O4A 0.073(5) 0.050(4) 0.084(5) -0.035(4) 0.018(4) 0.018(4)
O5A 0.114(7) 0.037(4) 0.057(5) -0.004(3) -0.029(4) 0.022(4)
O6A 0.044(5) 0.097(7) 0.163(9) -0.023(7) 0.028(6) -0.023(5)
O7A 0.254(12) 0.117(8) 0.180(11) -0.109(8) -0.186(10) 0.096(8)
O12 0.071(5) 0.293(12) 0.173(8) -0.004(8) 0.044(5) 0.029(6)
N1 0.028(3) 0.016(2) 0.022(2) -0.007(2) -0.010(2) 0.0009(19)
N2 0.030(3) 0.030(3) 0.022(3) -0.013(2) -0.007(2) 0.006(2)
N3 0.031(3) 0.022(3) 0.030(3) -0.007(2) -0.011(2) -0.004(2)
N4 0.041(3) 0.017(3) 0.021(2) -0.002(2) -0.006(2) -0.001(2)
N5 0.034(3) 0.022(3) 0.023(2) -0.008(2) -0.013(2) 0.000(2)
N6 0.093(5) 0.073(5) 0.066(4) -0.012(4) -0.049(4) -0.007(4)
C1 0.028(3) 0.015(3) 0.019(3) -0.006(2) -0.003(2) -0.002(2)
C2 0.035(4) 0.021(3) 0.026(3) -0.007(3) -0.007(3) 0.005(3)
C3 0.024(3) 0.026(3) 0.039(4) -0.009(3) -0.010(3) -0.002(2)
C4 0.038(4) 0.023(3) 0.027(3) -0.011(3) -0.011(3) -0.002(3)
C5 0.029(3) 0.022(3) 0.024(3) -0.009(2) -0.013(3) 0.004(2)
C6 0.029(3) 0.030(3) 0.015(3) -0.007(2) -0.006(2) 0.000(3)
C7 0.050(4) 0.035(4) 0.018(3) -0.003(3) -0.007(3) 0.002(3)
C8 0.034(3) 0.022(3) 0.025(3) -0.010(3) -0.012(3) 0.002(3)
C9 0.042(4) 0.043(4) 0.022(3) -0.011(3) -0.013(3) 0.008(3)
C10 0.042(4) 0.058(4) 0.025(3) -0.010(3) -0.019(3) 0.013(3)
C11 0.040(4) 0.066(5) 0.041(4) -0.015(4) -0.024(3) 0.027(3)
C12 0.040(4) 0.051(4) 0.032(4) -0.017(3) -0.006(3) 0.018(3)
C13 0.027(3) 0.025(3) 0.028(3) -0.012(3) -0.015(3) 0.004(3)
C14 0.049(4) 0.029(4) 0.038(4) -0.014(3) -0.016(3) 0.008(3)
C15 0.069(5) 0.044(4) 0.057(5) -0.034(4) -0.021(4) 0.011(4)
C16 0.071(5) 0.031(4) 0.061(5) -0.020(4) -0.026(4) 0.002(3)
C17 0.066(5) 0.033(4) 0.036(4) -0.011(3) -0.020(3) -0.004(3)
C18 0.030(3) 0.026(3) 0.022(3) -0.009(3) -0.010(3) 0.000(3)
C19 0.059(4) 0.035(4) 0.037(4) -0.018(3) -0.011(3) -0.014(3)
C20 0.033(3) 0.028(3) 0.020(3) -0.010(3) -0.003(3) -0.001(3)
C21 0.046(4) 0.035(4) 0.036(4) -0.006(3) -0.024(3) 0.000(3)
C22 0.065(5) 0.042(4) 0.047(4) -0.004(4) -0.031(4) 0.007(4)
C23 0.057(5) 0.022(3) 0.046(4) 0.003(3) -0.017(3) 0.008(3)
C24 0.046(4) 0.032(4) 0.031(3) -0.007(3) -0.007(3) 0.006(3)
C25 0.038(4) 0.020(3) 0.020(3) -0.003(2) -0.009(3) 0.003(3)
C26 0.046(4) 0.035(4) 0.031(3) -0.017(3) -0.017(3) 0.008(3)
C27 0.051(4) 0.037(4) 0.038(4) -0.023(3) -0.016(3) 0.006(3)
C28 0.045(4) 0.030(3) 0.032(3) -0.010(3) -0.008(3) 0.016(3)
C29 0.042(4) 0.033(3) 0.025(3) -0.009(3) -0.013(3) 0.000(3)
C30 0.051(5) 0.072(6) 0.039(4) -0.019(4) -0.021(3) 0.008(4)
C31 0.082(6) 0.079(6) 0.048(4) -0.025(4) -0.022(4) 0.028(5)

loop_
_geom_bond_atom_site_label_1
_geom_bond_atom_site_label_2
_geom_bond_distance
_geom_bond_site_symmetry_2
_geom_bond_publ_flag
Mn1 O3 1.807(3) . ?
Mn1 N1 2.025(4) . ?
Mn1 N5 2.099(4) . ?
Mn1 N3 2.159(4) . ?
Mn1 N2 2.186(4) . ?
Mn1 N4 2.316(4) . ?
O1 C6 1.426(6) . ?
O1 C7 1.450(6) . ?
O2 C18 1.418(6) . ?
O2 C19 1.456(6) . ?
O3 H3A 0.8400 . ?
O3 H3B 0.8400 . ?
Cl1 O6B 1.304(17) . ?
Cl1 O6A 1.363(7) . ?
Cl1 O5A 1.378(5) . ?
Cl1 O5B 1.400(16) . ?
Cl1 O7B 1.413(15) . ?
Cl1 O7A 1.431(7) . ?
Cl1 O4A 1.447(6) . ?
Cl1 O4B 1.573(15) . ?
Cl2 O11 1.417(4) . ?
Cl2 O10 1.429(4) . ?
Cl2 O9 1.432(4) . ?
Cl2 O8 1.444(4) . ?
N1 C1 1.355(6) . ?
N1 C5 1.357(6) . ?
N2 C12 1.341(6) . ?
N2 C8 1.343(6) . ?
N3 C13 1.325(6) . ?
N3 C17 1.345(6) . ?
N4 C24 1.330(6) . ?
N4 C20 1.357(6) . ?
N5 C29 1.344(6) . ?
N5 C25 1.345(7) . ?
N6 C30 1.143(8) . ?
C1 C2 1.369(7) . ?
C1 C6 1.531(7) . ?
C2 C3 1.395(7) . ?
C2 H2 0.9500 . ?
C3 C4 1.376(7) . ?
C3 H3 0.9500 . ?
C4 C5 1.374(7) . ?
C4 H4 0.9500 . ?
C5 C18 1.545(7) . ?
C6 C8 1.528(7) . ?
C6 C13 1.530(7) . ?
C7 H7A 0.9800 . ?
C7 H7B 0.9800 . ?
C7 H7C 0.9800 . ?
C8 C9 1.399(7) . ?
C9 C10 1.373(7) . ?
C9 H9 0.9500 . ?
C10 C11 1.384(8) . ?
C10 H10 0.9500 . ?
C11 C12 1.386(7) . ?
C11 H11 0.9500 . ?
C12 H12 0.9500 . ?
C13 C14 1.395(7) . ?
C14 C15 1.368(8) . ?
C14 H14 0.9500 . ?
C15 C16 1.370(8) . ?
C15 H15 0.9500 . ?
C16 C17 1.385(8) . ?
C16 H16 0.9500 . ?
C17 H17 0.9500 . ?
C18 C25 1.518(7) . ?
C18 C20 1.531(7) . ?
C19 H19A 0.9800 . ?
C19 H19B 0.9800 . ?
C19 H19C 0.9800 . ?
C20 C21 1.381(7) . ?
C21 C22 1.370(8) . ?
C21 H21 0.9500 . ?
C22 C23 1.374(8) . ?
C22 H22 0.9500 . ?
C23 C24 1.376(8) . ?
C23 H23 0.9500 . ?
C24 H24 0.9500 . ?
C25 C26 1.389(7) . ?
C26 C27 1.368(7) . ?
C26 H26 0.9500 . ?
C27 C28 1.402(8) . ?
C27 H27 0.9500 . ?
C28 C29 1.374(7) . ?
C28 H28 0.9500 . ?
C29 H29 0.9500 . ?
C30 C31 1.434(10) . ?
C31 H31A 0.9800 . ?
C31 H31B 0.9800 . ?
C31 H31C 0.9800 . ?
